data_1534280
loop_
_publ_author_name
'Bockelmann, W.'
'Jacobs, H.'
'Schuster, H.U.'

_publ_section_title
;
 Ternaere Phasen im Dreistoffsystem Lithium-Gallium-Germanium
;
_journal_name_full 'Zeitschrift fuer Anorganische und Allgemeine Chemie'
_journal_page_first 233
_journal_page_last 2406
_journal_volume 410
_journal_year 1974
_chemical_formula_sum 'Ga Ge Li'
_chemical_name_systematic 'Li Ga Ge'
_space_group_IT_number 186
_symmetry_space_group_name_Hall 'P 6c -2c'
_symmetry_space_group_name_H-M 'P 63 m c'
_cell_angle_alpha 90
_cell_angle_beta 90
_cell_angle_gamma 120
_cell_formula_units_Z 2
_cell_length_a 4.175
_cell_length_b 4.175
_cell_length_c 6.783
_cell_volume 102.392
_citation_journal_id_ASTM ZAACAB
_cod_data_source_file Bockelmann_ZAACAB_1974_662.cif
_cod_data_source_block Ga1Ge1Li1
_cod_original_cell_volume 102.3919
_cod_original_formula_sum 'Ga1 Ge1 Li1'
_cod_database_code 1534280

loop_
_symmetry_equiv_pos_as_xyz
x,y,z
x-y,x,z+1/2
-y,x-y,z
-x,-y,z+1/2
-x+y,-x,z
y,-x+y,z+1/2
y,x,z+1/2
-x+y,y,z
-x,-x+y,z+1/2
-y,-x,z
x-y,-y,z+1/2
x,x-y,z

loop_
_atom_site_label
_atom_site_type_symbol
_atom_site_fract_x
_atom_site_fract_y
_atom_site_fract_z
_atom_site_occupancy
_atom_site_U_iso_or_equiv
Ga1 Ga 0.3333 0.6667 0.059 1 0.0
Ge1 Ge 0.3333 0.6667 0.444 1 0.0
Li1 Li 0 0 0.247 1 0.0
